data_2016987
loop_
_publ_author_name
'Li, Xiao-Yan'
'Liu, Qi-Kui'
'Ma, Jian-Ping'
'Huang, Ru-Qi'
'Dong, Yu-Bin'

_publ_section_title
;
 A two-dimensional network formed by self-associating silver(I)
 perchlorate with
 3-[4-(2-thienyl)-2<i>H</i>-cyclopenta[<i>d</i>]pyridazin-1-yl]benzonitrile
;
_journal_coeditor_code SQ3178
_journal_issue 2
_journal_name_full 'Acta Crystallographica Section C'
_journal_page_first m45
_journal_page_last m47
_journal_paper_doi 10.1107/S0108270108043643
_journal_volume 65
_journal_year 2009
_chemical_formula_iupac '[Ag (C18 H11 N3 S)] Cl O4, C1 H4 O1'
_chemical_formula_moiety 'C18 H11 Ag N3 S +, Cl O4 -, C1 H4 O1'
_chemical_formula_sum 'C19 H15 Ag Cl N3 O5 S'
_chemical_formula_weight 540.72
_chemical_name_systematic
;<i>catena</i>-poly[[silver(I)-\m~3~-3-[4-(2-thienyl)-2<i>H</i>-
cyclopenta[<i>d</i>]pyridazin-1-yl]benzonitrile]
 perchlorate methanol solvate],
;
_space_group_IT_number 14
_symmetry_cell_setting monoclinic
_symmetry_space_group_name_Hall '-P 2ybc'
_symmetry_space_group_name_H-M 'P 1 21/c 1'
_atom_sites_solution_hydrogens geom
_atom_sites_solution_primary direct
_atom_sites_solution_secondary difmap
_cell_angle_alpha 90.00
_cell_angle_beta 103.022(3)
_cell_angle_gamma 90.00
_cell_formula_units_Z 4
_cell_length_a 7.2729(17)
_cell_length_b 20.340(5)
_cell_length_c 13.608(3)
_cell_measurement_reflns_used 3183
_cell_measurement_temperature 298(2)
_cell_measurement_theta_max 25.947
_cell_measurement_theta_min 2.874
_cell_volume 1961.3(8)
_computing_cell_refinement 'SAINT (Bruker, 1997)'
_computing_data_collection 'SMART (Bruker, 1997)'
_computing_data_reduction 'SAINT (Bruker, 1997)'
_computing_molecular_graphics 'SHELXTL (Sheldrick, 2008)'
_computing_publication_material 'SHELXTL (Sheldrick, 2008)'
_computing_structure_refinement 'SHELXL97 (Sheldrick, 2008)'
_computing_structure_solution 'SHELXS97 (Sheldrick, 2008)'
_diffrn_ambient_temperature 298(2)
_diffrn_measured_fraction_theta_full 0.991
_diffrn_measured_fraction_theta_max 0.991
_diffrn_measurement_device_type 'Bruker SMART CCD area-detector'
_diffrn_measurement_method 'phi and omega scans'
_diffrn_radiation_monochromator graphite
_diffrn_radiation_source 'fine-focus sealed tube'
_diffrn_radiation_type MoK\a
_diffrn_radiation_wavelength 0.71073
_diffrn_reflns_av_R_equivalents 0.0540
_diffrn_reflns_av_sigmaI/netI 0.0595
_diffrn_reflns_limit_h_max 8
_diffrn_reflns_limit_h_min -8
_diffrn_reflns_limit_k_max 24
_diffrn_reflns_limit_k_min -18
_diffrn_reflns_limit_l_max 16
_diffrn_reflns_limit_l_min -14
_diffrn_reflns_number 8044
_diffrn_reflns_theta_full 25.02
_diffrn_reflns_theta_max 25.02
_diffrn_reflns_theta_min 2.00
_exptl_absorpt_coefficient_mu 1.309
_exptl_absorpt_correction_T_max 0.9139
_exptl_absorpt_correction_T_min 0.6645
_exptl_absorpt_correction_type multi-scan
_exptl_absorpt_process_details '(SADABS; Sheldrick, 1996)'
_exptl_crystal_colour yellow
_exptl_crystal_density_diffrn 1.831
_exptl_crystal_density_method 'not measured'
_exptl_crystal_description plan
_exptl_crystal_F_000 1080
_exptl_crystal_size_max 0.34
_exptl_crystal_size_mid 0.24
_exptl_crystal_size_min 0.07
_refine_diff_density_max 1.735
_refine_diff_density_min -1.060
_refine_ls_extinction_method none
_refine_ls_goodness_of_fit_ref 1.052
_refine_ls_hydrogen_treatment constr
_refine_ls_matrix_type full
_refine_ls_number_parameters 272
_refine_ls_number_reflns 3443
_refine_ls_number_restraints 3
_refine_ls_restrained_S_all 1.064
_refine_ls_R_factor_all 0.0811
_refine_ls_R_factor_gt 0.0651
_refine_ls_shift/su_max 0.002
_refine_ls_shift/su_mean 0.000
_refine_ls_structure_factor_coef Fsqd
_refine_ls_weighting_details 'calc w=1/[\s^2^(Fo^2^)+(0.0823P)^2^+5.5262P] where P=(Fo^2^+2Fc^2^)/3'
_refine_ls_weighting_scheme calc
_refine_ls_wR_factor_gt 0.1684
_refine_ls_wR_factor_ref 0.1813
_reflns_number_gt 2713
_reflns_number_total 3443
_reflns_threshold_expression >2sigma(I)
_cod_data_source_file sq3178.cif
_cod_data_source_block I
_cod_depositor_comments
;
The following automatic conversions were performed:
'_symmetry_cell_setting' value 'Monoclinic' changed to 'monoclinic'
according to '/home/saulius/struct/CIF-dictionaries/cif_core.dic'
dictionary named 'cif_core.dic' version 2.4.1 from 2010-06-29.

Automatic conversion script
Id: cif_fix_enum 1527 2010-12-29 10:47:43Z saulius 

The following automatic conversions were performed:

'_symmetry_cell_setting' value 'Monoclinic' changed to 'monoclinic'
according to /home/saulius/struct/CIF-dictionaries/cif_core.dic
dictionary named 'cif_core.dic' version 2.4.1 from 2010-06-29.

Automatic conversion script
Id: cif_fix_values 1715 2011-07-08 13:25:40Z adriana 
;
_cod_original_sg_symbol_H-M P2(1)/c
_cod_database_code 2016987
_cod_database_fobs_code 2016987

loop_
_symmetry_equiv_pos_as_xyz
'x, y, z'
'-x, y+1/2, -z+1/2'
'-x, -y, -z'
'x, -y-1/2, z-1/2'

loop_
_atom_site_type_symbol
_atom_site_label
_atom_site_fract_x
_atom_site_fract_y
_atom_site_fract_z
_atom_site_U_iso_or_equiv
_atom_site_adp_type
_atom_site_calc_flag
_atom_site_refinement_flags
_atom_site_occupancy
_atom_site_disorder_assembly
_atom_site_disorder_group
Ag Ag1 0.00311(9) 0.33335(3) 0.48318(5) 0.0662(3) Uani d U 1 . .
C C1 -0.3563(9) 0.4174(3) 0.3797(5) 0.0469(15) Uani d . 1 . .
H H1 -0.3908 0.4213 0.3099 0.056 Uiso calc R 1 . .
C C2 -0.3629(10) 0.3601(3) 0.4359(5) 0.0529(16) Uani d U 1 . .
H H2 -0.4556 0.3256 0.4109 0.063 Uiso calc R 1 . .
C C3 -0.3035(9) 0.3720(3) 0.5377(5) 0.0487(14) Uani d U 1 . .
H H3 -0.3551 0.3481 0.5880 0.058 Uiso calc R 1 . .
C C4 0.2555(8) 0.5602(3) 0.4515(4) 0.0361(12) Uani d . 1 . .
C C5 0.1990(8) 0.5187(3) 0.3694(4) 0.0350(12) Uani d . 1 . .
C C6 0.1849(8) 0.5358(3) 0.2615(4) 0.0353(12) Uani d . 1 . .
C C7 0.1287(8) 0.5986(3) 0.2262(4) 0.0410(14) Uani d . 1 . .
H H7 0.0958 0.6297 0.2693 0.049 Uiso calc R 1 . .
C C8 0.1222(9) 0.6144(3) 0.1263(4) 0.0431(14) Uani d . 1 . .
C C9 0.0664(10) 0.6795(3) 0.0911(5) 0.0495(16) Uani d . 1 . .
C C10 0.1678(10) 0.5684(3) 0.0616(4) 0.0492(16) Uani d . 1 . .
H H10 0.1614 0.5791 -0.0056 0.059 Uiso calc R 1 . .
C C11 0.2228(11) 0.5066(3) 0.0967(5) 0.0506(16) Uani d . 1 . .
H H11 0.2552 0.4756 0.0532 0.061 Uiso calc R 1 . .
C C12 0.2306(9) 0.4898(3) 0.1956(4) 0.0438(15) Uani d . 1 . .
H H12 0.2666 0.4475 0.2182 0.053 Uiso calc R 1 . .
C C13 0.2881(8) 0.5322(3) 0.5516(4) 0.0371(13) Uani d . 1 . .
C C14 0.2455(8) 0.4652(3) 0.5615(4) 0.0341(12) Uani d . 1 . .
C C15 0.2786(8) 0.4306(3) 0.6580(4) 0.0390(13) Uani d . 1 . .
C C16 0.2976(9) 0.4560(4) 0.7550(4) 0.0495(16) Uani d . 1 . .
H H16 0.2831 0.5001 0.7697 0.059 Uiso calc R 1 . .
C C17 0.3424(10) 0.4049(4) 0.8283(5) 0.0579(19) Uani d . 1 . .
H H17 0.3622 0.4124 0.8973 0.069 Uiso calc R 1 . .
C C18 0.3532(11) 0.3455(4) 0.7890(5) 0.0584(18) Uani d . 1 . .
H H18 0.3786 0.3073 0.8274 0.070 Uiso calc R 1 . .
C C19 0.084(2) 0.3103(7) 0.2297(11) 0.140(5) Uani d . 1 . .
H H19A 0.1226 0.3278 0.1720 0.210 Uiso calc R 1 . .
H H19C 0.0007 0.2737 0.2093 0.210 Uiso calc R 1 . .
H H19B 0.1932 0.2958 0.2786 0.210 Uiso calc R 1 . .
Cl Cl1 -0.4630(3) 0.32418(10) 0.10863(14) 0.0721(6) Uani d . 1 . .
N N1 0.1766(7) 0.4284(2) 0.4806(3) 0.0361(11) Uani d . 1 . .
N N2 0.1585(7) 0.4564(2) 0.3887(3) 0.0377(11) Uani d . 1 . .
H H2A 0.1165 0.4317 0.3374 0.045 Uiso calc R 1 . .
N N3 0.0212(9) 0.7310(3) 0.0632(5) 0.0638(17) Uani d . 1 . .
O O1 -0.0031(12) 0.3557(3) 0.2692(5) 0.100(2) Uani d . 1 . .
H H1A -0.1341 0.3533 0.2545 0.121 Uiso d R 1 . .
O O2 -0.4328(18) 0.2892(4) 0.1931(6) 0.173(5) Uani d . 1 . .
O O3 -0.433(2) 0.2930(5) 0.0296(6) 0.201(6) Uani d . 1 . .
O O4 -0.6582(18) 0.3414(8) 0.0763(14) 0.237(7) Uani d . 1 . .
O O5 -0.3800(15) 0.3857(4) 0.1254(6) 0.133(3) Uani d . 1 . .
S S1 0.3154(3) 0.34700(9) 0.66097(13) 0.0556(5) Uani d U 1 . .

loop_
_atom_site_aniso_label
_atom_site_aniso_U_11
_atom_site_aniso_U_22
_atom_site_aniso_U_33
_atom_site_aniso_U_12
_atom_site_aniso_U_13
_atom_site_aniso_U_23
Ag1 0.0906(5) 0.0299(3) 0.0750(4) -0.0074(3) 0.0121(3) -0.0075(2)
C1 0.054(4) 0.036(3) 0.048(4) -0.006(3) 0.006(3) -0.004(3)
C2 0.064(3) 0.036(3) 0.058(4) -0.015(3) 0.012(3) -0.008(3)
C3 0.062(4) 0.030(3) 0.054(4) -0.012(3) 0.014(3) 0.003(3)
C4 0.037(3) 0.031(3) 0.042(3) 0.002(2) 0.013(2) 0.004(2)
C5 0.036(3) 0.028(3) 0.041(3) 0.005(2) 0.012(2) 0.005(2)
C6 0.035(3) 0.034(3) 0.038(3) 0.002(2) 0.010(2) 0.006(2)
C7 0.041(3) 0.037(3) 0.046(3) 0.003(3) 0.013(3) 0.005(3)
C8 0.043(3) 0.040(3) 0.044(3) -0.003(3) 0.008(3) 0.012(3)
C9 0.063(4) 0.040(4) 0.045(3) -0.008(3) 0.012(3) 0.004(3)
C10 0.062(4) 0.053(4) 0.033(3) -0.004(3) 0.011(3) 0.007(3)
C11 0.064(4) 0.049(4) 0.040(3) 0.001(3) 0.014(3) -0.007(3)
C12 0.046(4) 0.038(3) 0.047(4) 0.002(3) 0.009(3) 0.003(3)
C13 0.037(3) 0.032(3) 0.043(3) 0.000(2) 0.009(2) -0.001(2)
C14 0.032(3) 0.033(3) 0.038(3) 0.002(2) 0.009(2) -0.002(2)
C15 0.038(3) 0.038(3) 0.042(3) 0.001(3) 0.010(2) 0.004(2)
C16 0.054(4) 0.054(4) 0.039(3) -0.009(3) 0.007(3) 0.001(3)
C17 0.059(4) 0.075(5) 0.038(3) -0.013(4) 0.006(3) 0.007(3)
C18 0.060(4) 0.058(4) 0.055(4) -0.001(4) 0.009(3) 0.022(3)
C19 0.185(14) 0.124(11) 0.139(11) 0.037(10) 0.097(11) -0.003(9)
Cl1 0.1013(16) 0.0631(12) 0.0524(11) -0.0175(11) 0.0181(10) -0.0105(9)
N1 0.046(3) 0.025(2) 0.038(2) -0.002(2) 0.011(2) 0.0033(19)
N2 0.048(3) 0.031(3) 0.032(2) 0.000(2) 0.006(2) 0.0008(19)
N3 0.088(5) 0.033(3) 0.068(4) 0.005(3) 0.013(3) 0.015(3)
O1 0.135(6) 0.070(4) 0.091(4) -0.013(4) 0.013(4) -0.032(4)
O2 0.309(14) 0.109(7) 0.074(5) -0.079(8) -0.013(6) 0.021(4)
O3 0.415(18) 0.105(7) 0.081(5) 0.094(10) 0.052(8) -0.012(5)
O4 0.129(10) 0.29(2) 0.286(19) -0.008(10) 0.039(11) -0.001(14)
O5 0.230(10) 0.073(5) 0.110(6) -0.042(6) 0.069(6) -0.011(4)
S1 0.0734(11) 0.0407(9) 0.0545(9) 0.0093(8) 0.0181(7) 0.0135(7)

loop_
_atom_type_symbol
_atom_type_description
_atom_type_scat_dispersion_real
_atom_type_scat_dispersion_imag
_atom_type_scat_source
C C 0.0033 0.0016 'International Tables Vol C Tables 4.2.6.8 and 6.1.1.4'
H H 0.0000 0.0000 'International Tables Vol C Tables 4.2.6.8 and 6.1.1.4'
N N 0.0061 0.0033 'International Tables Vol C Tables 4.2.6.8 and 6.1.1.4'
O O 0.0106 0.0060 'International Tables Vol C Tables 4.2.6.8 and 6.1.1.4'
S S 0.1246 0.1234 'International Tables Vol C Tables 4.2.6.8 and 6.1.1.4'
Cl Cl 0.1484 0.1585 'International Tables Vol C Tables 4.2.6.8 and 6.1.1.4'
Ag Ag -0.8971 1.1015 'International Tables Vol C Tables 4.2.6.8 and 6.1.1.4'

loop_
_geom_angle_atom_site_label_1
_geom_angle_atom_site_label_2
_geom_angle_atom_site_label_3
_geom_angle_site_symmetry_1
_geom_angle_site_symmetry_3
_geom_angle
_geom_angle_publ_flag
N3 Ag1 N1 2_545 . 143.7(2) ?
N3 Ag1 C3 2_545 . 110.5(2) ?
N1 Ag1 C3 . . 104.78(18) ?
N3 Ag1 C2 2_545 . 96.6(2) ?
N1 Ag1 C2 . . 110.25(19) ?
C3 Ag1 C2 . . 30.2(2) ?
N3 Ag1 S1 2_545 . 109.11(18) ?
N1 Ag1 S1 . . 67.05(12) ?
C3 Ag1 S1 . . 106.72(15) ?
C2 Ag1 S1 . . 136.81(15) ?
C13 C1 C2 3_566 . 107.1(5) ?
C13 C1 H1 3_566 . 126.4 ?
C2 C1 H1 . . 126.4 ?
C3 C2 C1 . . 111.2(6) ?
C3 C2 Ag1 . . 73.8(4) ?
C1 C2 Ag1 . . 98.5(4) ?
C3 C2 H2 . . 120.8 ?
C1 C2 H2 . . 120.8 ?
Ag1 C2 H2 . . 120.8 ?
C2 C3 C4 . 3_566 106.8(5) ?
C2 C3 Ag1 . . 75.9(4) ?
C4 C3 Ag1 3_566 . 96.6(4) ?
C2 C3 H3 . . 122.2 ?
C4 C3 H3 3_566 . 122.2 ?
Ag1 C3 H3 . . 122.2 ?
C5 C4 C3 . 3_566 134.0(5) ?
C5 C4 C13 . . 118.4(5) ?
C3 C4 C13 3_566 . 107.4(5) ?
N2 C5 C4 . . 117.1(5) ?
N2 C5 C6 . . 116.5(5) ?
C4 C5 C6 . . 126.4(5) ?
C12 C6 C7 . . 119.3(5) ?
C12 C6 C5 . . 120.4(5) ?
C7 C6 C5 . . 120.3(5) ?
C8 C7 C6 . . 119.6(6) ?
C8 C7 H7 . . 120.2 ?
C6 C7 H7 . . 120.2 ?
C10 C8 C7 . . 120.6(6) ?
C10 C8 C9 . . 120.3(6) ?
C7 C8 C9 . . 119.0(6) ?
N3 C9 C8 . . 179.6(8) ?
C11 C10 C8 . . 119.6(6) ?
C11 C10 H10 . . 120.2 ?
C8 C10 H10 . . 120.2 ?
C10 C11 C12 . . 120.9(6) ?
C10 C11 H11 . . 119.6 ?
C12 C11 H11 . . 119.6 ?
C11 C12 C6 . . 120.1(6) ?
C11 C12 H12 . . 120.0 ?
C6 C12 H12 . . 120.0 ?
C1 C13 C14 3_566 . 134.0(5) ?
C1 C13 C4 3_566 . 107.4(5) ?
C14 C13 C4 . . 118.5(5) ?
N1 C14 C13 . . 120.9(5) ?
N1 C14 C15 . . 115.2(5) ?
C13 C14 C15 . . 123.8(5) ?
C16 C15 C14 . . 129.2(6) ?
C16 C15 S1 . . 111.3(5) ?
C14 C15 S1 . . 119.4(4) ?
C15 C16 C17 . . 110.5(6) ?
C15 C16 H16 . . 124.8 ?
C17 C16 H16 . . 124.8 ?
C18 C17 C16 . . 113.9(6) ?
C18 C17 H17 . . 123.0 ?
C16 C17 H17 . . 123.0 ?
C17 C18 S1 . . 112.6(5) ?
C17 C18 H18 . . 123.7 ?
S1 C18 H18 . . 123.7 ?
O1 C19 H19A . . 109.5 ?
O1 C19 H19C . . 109.5 ?
H19A C19 H19C . . 109.5 ?
O1 C19 H19B . . 109.5 ?
H19A C19 H19B . . 109.5 ?
H19C C19 H19B . . 109.5 ?
O3 Cl1 O2 . . 115.3(7) ?
O3 Cl1 O5 . . 115.2(7) ?
O2 Cl1 O5 . . 111.1(5) ?
O3 Cl1 O4 . . 101.8(10) ?
O2 Cl1 O4 . . 110.8(9) ?
O5 Cl1 O4 . . 101.2(8) ?
C14 N1 N2 . . 117.8(5) ?
C14 N1 Ag1 . . 124.2(4) ?
N2 N1 Ag1 . . 115.3(3) ?
C5 N2 N1 . . 126.9(5) ?
C5 N2 O1 . . 132.9(4) ?
N1 N2 O1 . . 100.0(3) ?
C5 N2 H2A . . 116.5 ?
N1 N2 H2A . . 116.5 ?
O1 N2 H2A . . 17.1 ?
C9 N3 Ag1 . 2 168.2(6) ?
C19 O1 N2 . . 126.7(9) ?
C19 O1 H1A . . 116.4 ?
N2 O1 H1A . . 117.0 ?
Cl1 O5 H1A . . 95.9 ?
C18 S1 C15 . . 91.7(3) ?
C18 S1 Ag1 . . 139.3(3) ?
C15 S1 Ag1 . . 89.2(2) ?

loop_
_geom_bond_atom_site_label_1
_geom_bond_atom_site_label_2
_geom_bond_site_symmetry_2
_geom_bond_distance
_geom_bond_publ_flag
Ag1 N3 2_545 2.171(6) ?
Ag1 N1 . 2.313(5) ?
Ag1 C3 . 2.624(7) ?
Ag1 C2 . 2.650(7) ?
Ag1 S1 . 2.935(2) ?
C1 C13 3_566 1.400(8) ?
C1 C2 . 1.402(9) ?
C1 H1 . 0.9300 ?
C2 C3 . 1.376(9) ?
C2 H2 . 0.9800 ?
C3 C4 3_566 1.423(8) ?
C3 H3 . 0.9800 ?
C4 C5 . 1.386(8) ?
C4 C3 3_566 1.423(8) ?
C4 C13 . 1.446(8) ?
C5 N2 . 1.339(7) ?
C5 C6 . 1.489(8) ?
C6 C12 . 1.388(8) ?
C6 C7 . 1.394(8) ?
C7 C8 . 1.387(8) ?
C7 H7 . 0.9300 ?
C8 C10 . 1.376(9) ?
C8 C9 . 1.435(9) ?
C9 N3 . 1.137(8) ?
C10 C11 . 1.373(9) ?
C10 H10 . 0.9300 ?
C11 C12 . 1.376(9) ?
C11 H11 . 0.9300 ?
C12 H12 . 0.9300 ?
C13 C1 3_566 1.400(8) ?
C13 C14 . 1.410(8) ?
C14 N1 . 1.333(7) ?
C14 C15 . 1.462(8) ?
C15 C16 . 1.394(9) ?
C15 S1 . 1.720(6) ?
C16 C17 . 1.427(9) ?
C16 H16 . 0.9300 ?
C17 C18 . 1.330(11) ?
C17 H17 . 0.9300 ?
C18 S1 . 1.702(7) ?
C18 H18 . 0.9300 ?
C19 O1 . 1.303(12) ?
C19 H19A . 0.9600 ?
C19 H19C . 0.9600 ?
C19 H19B . 0.9600 ?
Cl1 O3 . 1.309(8) ?
Cl1 O2 . 1.327(8) ?
Cl1 O5 . 1.385(7) ?
Cl1 O4 . 1.432(13) ?
N1 N2 . 1.353(6) ?
N2 H2A . 0.8600 ?
N3 Ag1 2 2.171(6) ?
O1 H1A . 0.9300 ?

loop_
_geom_hbond_atom_site_label_D
_geom_hbond_atom_site_label_H
_geom_hbond_atom_site_label_A
_geom_hbond_site_symmetry_A
_geom_hbond_distance_DH
_geom_hbond_distance_HA
_geom_hbond_distance_DA
_geom_hbond_angle_DHA
N2 H2A O1 . 0.86 1.91 2.714(7) 155.3
O1 H1A O5 . 0.93 2.30 3.049(13) 136.9

loop_
_geom_torsion_atom_site_label_1
_geom_torsion_atom_site_label_2
_geom_torsion_atom_site_label_3
_geom_torsion_atom_site_label_4
_geom_torsion_site_symmetry_1
_geom_torsion_site_symmetry_2
_geom_torsion_site_symmetry_3
_geom_torsion_site_symmetry_4
_geom_torsion
_geom_torsion_publ_flag
C13 C1 C2 C3 3_566 . . . 0.6(8) ?
C13 C1 C2 Ag1 3_566 . . . -75.3(5) ?
N3 Ag1 C2 C3 2_545 . . . 120.2(4) ?
N1 Ag1 C2 C3 . . . . -84.7(4) ?
S1 Ag1 C2 C3 . . . . -7.0(5) ?
N3 Ag1 C2 C1 2_545 . . . -130.1(4) ?
N1 Ag1 C2 C1 . . . . 25.0(4) ?
C3 Ag1 C2 C1 . . . . 109.7(6) ?
S1 Ag1 C2 C1 . . . . 102.7(4) ?
C1 C2 C3 C4 . . . 3_566 -0.2(8) ?
Ag1 C2 C3 C4 . . . 3_566 92.8(5) ?
C1 C2 C3 Ag1 . . . . -93.0(6) ?
N3 Ag1 C3 C2 2_545 . . . -66.5(4) ?
N1 Ag1 C3 C2 . . . . 105.0(4) ?
S1 Ag1 C3 C2 . . . . 175.0(3) ?
N3 Ag1 C3 C4 2_545 . . 3_566 -172.2(4) ?
N1 Ag1 C3 C4 . . . 3_566 -0.7(4) ?
C2 Ag1 C3 C4 . . . 3_566 -105.7(5) ?
S1 Ag1 C3 C4 . . . 3_566 69.3(4) ?
C3 C4 C5 N2 3_566 . . . -177.6(6) ?
C13 C4 C5 N2 . . . . 7.1(8) ?
C3 C4 C5 C6 3_566 . . . 4.6(11) ?
C13 C4 C5 C6 . . . . -170.7(5) ?
N2 C5 C6 C12 . . . . -33.9(8) ?
C4 C5 C6 C12 . . . . 143.8(6) ?
N2 C5 C6 C7 . . . . 147.1(5) ?
C4 C5 C6 C7 . . . . -35.1(9) ?
C12 C6 C7 C8 . . . . -1.0(9) ?
C5 C6 C7 C8 . . . . 177.9(5) ?
C6 C7 C8 C10 . . . . 1.0(9) ?
C6 C7 C8 C9 . . . . -179.2(6) ?
C7 C8 C10 C11 . . . . -0.9(10) ?
C9 C8 C10 C11 . . . . 179.3(6) ?
C8 C10 C11 C12 . . . . 0.8(11) ?
C10 C11 C12 C6 . . . . -0.8(10) ?
C7 C6 C12 C11 . . . . 0.9(9) ?
C5 C6 C12 C11 . . . . -178.0(6) ?
C5 C4 C13 C1 . . . 3_566 175.8(5) ?
C3 C4 C13 C1 3_566 . . 3_566 -0.7(7) ?
C5 C4 C13 C14 . . . . -5.4(8) ?
C3 C4 C13 C14 3_566 . . . 178.2(5) ?
C1 C13 C14 N1 3_566 . . . 178.4(6) ?
C4 C13 C14 N1 . . . . 0.0(8) ?
C1 C13 C14 C15 3_566 . . . -3.9(10) ?
C4 C13 C14 C15 . . . . 177.6(5) ?
N1 C14 C15 C16 . . . . -160.1(6) ?
C13 C14 C15 C16 . . . . 22.1(10) ?
N1 C14 C15 S1 . . . . 24.4(7) ?
C13 C14 C15 S1 . . . . -153.4(5) ?
C14 C15 C16 C17 . . . . -175.8(6) ?
S1 C15 C16 C17 . . . . 0.1(7) ?
C15 C16 C17 C18 . . . . -0.9(9) ?
C16 C17 C18 S1 . . . . 1.4(9) ?
C13 C14 N1 N2 . . . . 3.4(8) ?
C15 C14 N1 N2 . . . . -174.4(5) ?
C13 C14 N1 Ag1 . . . . -156.8(4) ?
C15 C14 N1 Ag1 . . . . 25.3(7) ?
N3 Ag1 N1 C14 2_545 . . . -130.3(5) ?
C3 Ag1 N1 C14 . . . . 63.2(5) ?
C2 Ag1 N1 C14 . . . . 94.5(5) ?
S1 Ag1 N1 C14 . . . . -39.0(4) ?
N3 Ag1 N1 N2 2_545 . . . 68.9(5) ?
C3 Ag1 N1 N2 . . . . -97.5(4) ?
C2 Ag1 N1 N2 . . . . -66.3(4) ?
S1 Ag1 N1 N2 . . . . 160.3(4) ?
C4 C5 N2 N1 . . . . -3.9(8) ?
C6 C5 N2 N1 . . . . 174.1(5) ?
C4 C5 N2 O1 . . . . 170.0(5) ?
C6 C5 N2 O1 . . . . -12.0(8) ?
C14 N1 N2 C5 . . . . -1.5(8) ?
Ag1 N1 N2 C5 . . . . 160.5(4) ?
C14 N1 N2 O1 . . . . -177.0(4) ?
Ag1 N1 N2 O1 . . . . -15.0(4) ?
C5 N2 O1 C19 . . . . 93.2(11) ?
N1 N2 O1 C19 . . . . -91.7(10) ?
O3 Cl1 O5 H1A . . . . -102.8 ?
O2 Cl1 O5 H1A . . . . 30.6 ?
O4 Cl1 O5 H1A . . . . 148.3 ?
C17 C18 S1 C15 . . . . -1.1(6) ?
C17 C18 S1 Ag1 . . . . -92.0(7) ?
C16 C15 S1 C18 . . . . 0.6(5) ?
C14 C15 S1 C18 . . . . 176.9(5) ?
C16 C15 S1 Ag1 . . . . 139.9(4) ?
C14 C15 S1 Ag1 . . . . -43.8(5) ?
N3 Ag1 S1 C18 2_545 . . . -91.4(5) ?
N1 Ag1 S1 C18 . . . . 127.3(5) ?
C3 Ag1 S1 C18 . . . . 28.0(5) ?
C2 Ag1 S1 C18 . . . . 31.7(5) ?
N3 Ag1 S1 C15 2_545 . . . 176.8(3) ?
N1 Ag1 S1 C15 . . . . 35.6(2) ?
C3 Ag1 S1 C15 . . . . -63.8(2) ?
C2 Ag1 S1 C15 . . . . -60.1(3) ?
